data_7121679
loop_
_publ_author_name
'Li, Jun'
'Daniliuc, Constantin G.'
'Kehr, Gerald'
'Erker, Gerhard'

_publ_section_title
;
 Selective formation of heterocyclic trans-cycloalkenes by alkyne addition
 to a biphenylene-based phosphane/borane frustrated Lewis pair.
;
_journal_issue 49
_journal_name_full 'Chemical communications (Cambridge, England)'
_journal_page_first 6344
_journal_page_last 6347
_journal_paper_doi 10.1039/c8cc03369b
_journal_volume 54
_journal_year 2018
_chemical_formula_sum 'C53 H48 B F10 N2 P'
_chemical_formula_weight 944.71
_space_group_IT_number 2
_space_group_name_Hall '-P 1'
_space_group_name_H-M_alt 'P -1'
_symmetry_cell_setting triclinic
_symmetry_space_group_name_Hall '-P 1'
_symmetry_space_group_name_H-M 'P -1'
_atom_sites_solution_hydrogens geom
_atom_sites_solution_primary direct
_atom_sites_solution_secondary difmap
_audit_creation_method SHELXL-97
_audit_update_record
;
2017-11-28 deposited with the CCDC.
2018-05-14 downloaded from the CCDC.
;
_cell_angle_alpha 90.855(1)
_cell_angle_beta 106.410(1)
_cell_angle_gamma 104.165(1)
_cell_formula_units_Z 2
_cell_length_a 11.6758(2)
_cell_length_b 12.5018(2)
_cell_length_c 19.7217(4)
_cell_measurement_reflns_used 7552
_cell_measurement_temperature 173(2)
_cell_measurement_theta_max 28.28
_cell_measurement_theta_min 4.08
_cell_volume 2666.56(9)
_computing_cell_refinement 'Collect (Nonius B.V., 1998)'
_computing_data_collection 'Collect (Nonius B.V., 1998)'
_computing_data_reduction 'Denzo-SMN (Otwinowski & Minor, 1997)'
_computing_molecular_graphics 'XP (BrukerAXS, 2000)'
_computing_publication_material 'SHELXL-97 (Sheldrick, 1997)'
_computing_structure_refinement 'SHELXL-97 (Sheldrick, 1997)'
_computing_structure_solution 'SHELXS-97 (Sheldrick, 1990)'
_diffrn_ambient_temperature 173(2)
_diffrn_measured_fraction_theta_full 0.969
_diffrn_measured_fraction_theta_max 0.969
_diffrn_measurement_device_type 'Nonius KappaCCD APEXII'
_diffrn_measurement_method '\w and \f scans'
_diffrn_radiation_monochromator 'Montel mirror'
_diffrn_radiation_source 'rotating anode Nonius FR591'
_diffrn_radiation_type MoK\a
_diffrn_radiation_wavelength 0.71073
_diffrn_reflns_av_R_equivalents 0.046
_diffrn_reflns_av_sigmaI/netI 0.0462
_diffrn_reflns_limit_h_max 13
_diffrn_reflns_limit_h_min -13
_diffrn_reflns_limit_k_max 14
_diffrn_reflns_limit_k_min -14
_diffrn_reflns_limit_l_max 23
_diffrn_reflns_limit_l_min -23
_diffrn_reflns_number 25448
_diffrn_reflns_theta_full 24.99
_diffrn_reflns_theta_max 24.99
_diffrn_reflns_theta_min 4.12
_exptl_absorpt_coefficient_mu 0.121
_exptl_absorpt_correction_T_max 0.9928
_exptl_absorpt_correction_T_min 0.9728
_exptl_absorpt_correction_type multi-scan
_exptl_absorpt_process_details 'Denzo (Otwinowski, Borek, Majewski & Minor, 2003)'
_exptl_crystal_colour colourless
_exptl_crystal_density_diffrn 1.177
_exptl_crystal_density_method 'not measured'
_exptl_crystal_description prism
_exptl_crystal_F_000 980
_exptl_crystal_size_max 0.23
_exptl_crystal_size_mid 0.16
_exptl_crystal_size_min 0.06
_refine_diff_density_max 0.557
_refine_diff_density_min -0.252
_refine_diff_density_rms 0.053
_refine_ls_extinction_method none
_refine_ls_goodness_of_fit_ref 1.032
_refine_ls_hydrogen_treatment mixed
_refine_ls_matrix_type full
_refine_ls_number_parameters 620
_refine_ls_number_reflns 9103
_refine_ls_number_restraints 0
_refine_ls_restrained_S_all 1.032
_refine_ls_R_factor_all 0.0778
_refine_ls_R_factor_gt 0.0643
_refine_ls_shift/su_max 0.000
_refine_ls_shift/su_mean 0.000
_refine_ls_structure_factor_coef Fsqd
_refine_ls_weighting_details 'calc w=1/[\s^2^(Fo^2^)+(0.0588P)^2^+3.5510P] where P=(Fo^2^+2Fc^2^)/3'
_refine_ls_weighting_scheme calc
_refine_ls_wR_factor_gt 0.1555
_refine_ls_wR_factor_ref 0.1639
_reflns_number_gt 7307
_reflns_number_total 9103
_reflns_threshold_expression >2sigma(I)
_cod_data_source_file c8cc03369b2.cif
_cod_data_source_block erk8618
_cod_depositor_comments 'Adding full bibliography for 7121673--7121682.cif.'
_cod_original_cell_volume 2666.56(8)
_cod_original_sg_symbol_H-M P-1
_cod_database_code 7121679

loop_
_symmetry_equiv_pos_as_xyz
'x, y, z'
'-x, -y, -z'

loop_
_atom_site_label
_atom_site_type_symbol
_atom_site_fract_x
_atom_site_fract_y
_atom_site_fract_z
_atom_site_U_iso_or_equiv
_atom_site_adp_type
_atom_site_occupancy
_atom_site_symmetry_multiplicity
_atom_site_calc_flag
_atom_site_refinement_flags
P1 P -0.68541(6) 0.22057(5) 0.11184(3) 0.02640(17) Uani 1 1 d .
C1 C -0.5378(2) 0.3235(2) 0.12459(14) 0.0298(6) Uani 1 1 d .
C2 C -0.4993(3) 0.3668(2) 0.06578(15) 0.0353(6) Uani 1 1 d .
H2 H -0.5481 0.3352 0.0194 0.042 Uiso 1 1 calc R
C3 C -0.3954(3) 0.4518(3) 0.07267(17) 0.0410(7) Uani 1 1 d .
H3 H -0.3743 0.4768 0.0314 0.049 Uiso 1 1 calc R
C4 C -0.3197(3) 0.5022(3) 0.14008(18) 0.0430(7) Uani 1 1 d .
H4 H -0.2477 0.5611 0.1459 0.052 Uiso 1 1 calc R
C5 C -0.2450(3) 0.5248(3) 0.33685(18) 0.0497(8) Uani 1 1 d .
H5 H -0.1738 0.5821 0.3380 0.060 Uiso 1 1 calc R
C6 C -0.2734(3) 0.4895(3) 0.39764(18) 0.0515(9) Uani 1 1 d .
H6 H -0.2192 0.5229 0.4425 0.062 Uiso 1 1 calc R
C7 C -0.3794(3) 0.4062(3) 0.39504(16) 0.0408(7) Uani 1 1 d .
H7 H -0.3925 0.3849 0.4388 0.049 Uiso 1 1 calc R
C8 C -0.4694(3) 0.3506(2) 0.33115(15) 0.0327(6) Uani 1 1 d .
C9 C -0.4345(2) 0.3866(2) 0.27188(14) 0.0291(6) Uani 1 1 d .
C10 C -0.4644(2) 0.3746(2) 0.19006(14) 0.0297(6) Uani 1 1 d .
C11 C -0.3557(3) 0.4615(2) 0.19619(16) 0.0354(6) Uani 1 1 d .
C12 C -0.3271(3) 0.4709(2) 0.27514(17) 0.0381(7) Uani 1 1 d .
C21 C -0.6757(2) 0.0787(2) 0.09278(13) 0.0277(6) Uani 1 1 d .
C22 C -0.5714(2) 0.0429(2) 0.08953(13) 0.0291(6) Uani 1 1 d .
C23 C -0.5829(3) -0.0702(2) 0.07774(15) 0.0358(6) Uani 1 1 d .
H23 H -0.5124 -0.0938 0.0758 0.043 Uiso 1 1 calc R
C24 C -0.6937(3) -0.1490(2) 0.06877(15) 0.0386(7) Uani 1 1 d .
C25 C -0.7955(3) -0.1140(2) 0.07255(15) 0.0359(6) Uani 1 1 d .
H25 H -0.8723 -0.1672 0.0659 0.043 Uiso 1 1 calc R
C26 C -0.7876(2) -0.0021(2) 0.08597(13) 0.0290(6) Uani 1 1 d .
C27 C -0.4456(3) 0.1195(2) 0.09785(16) 0.0363(6) Uani 1 1 d .
H27A H -0.3870 0.0757 0.0967 0.054 Uiso 1 1 calc R
H27B H -0.4174 0.1650 0.1433 0.054 Uiso 1 1 calc R
H27C H -0.4506 0.1677 0.0590 0.054 Uiso 1 1 calc R
C28 C -0.7026(4) -0.2712(3) 0.0568(2) 0.0547(9) Uani 1 1 d .
H28A H -0.6762 -0.2840 0.0151 0.082 Uiso 1 1 calc R
H28B H -0.7883 -0.3141 0.0490 0.082 Uiso 1 1 calc R
H28C H -0.6490 -0.2944 0.0986 0.082 Uiso 1 1 calc R
C29 C -0.9019(3) 0.0278(2) 0.09199(17) 0.0375(7) Uani 1 1 d .
H29A H -0.9656 -0.0399 0.0918 0.056 Uiso 1 1 calc R
H29B H -0.9327 0.0685 0.0517 0.056 Uiso 1 1 calc R
H29C H -0.8817 0.0743 0.1364 0.056 Uiso 1 1 calc R
C31 C -0.7747(2) 0.2614(2) 0.02727(14) 0.0272(5) Uani 1 1 d .
C32 C -0.8052(2) 0.2089(2) -0.04192(14) 0.0285(6) Uani 1 1 d .
C33 C -0.8841(3) 0.2450(2) -0.09815(14) 0.0315(6) Uani 1 1 d .
H33 H -0.9047 0.2078 -0.1440 0.038 Uiso 1 1 calc R
C34 C -0.9342(2) 0.3325(2) -0.09079(15) 0.0325(6) Uani 1 1 d .
C35 C -0.8981(3) 0.3876(2) -0.02313(16) 0.0351(6) Uani 1 1 d .
H35 H -0.9271 0.4506 -0.0167 0.042 Uiso 1 1 calc R
C36 C -0.8214(3) 0.3537(2) 0.03487(14) 0.0302(6) Uani 1 1 d .
C37 C -0.7516(3) 0.1167(2) -0.05991(14) 0.0370(7) Uani 1 1 d .
H37A H -0.7922 0.0471 -0.0445 0.055 Uiso 1 1 calc R
H37B H -0.6627 0.1353 -0.0355 0.055 Uiso 1 1 calc R
H37C H -0.7654 0.1081 -0.1113 0.055 Uiso 1 1 calc R
C38 C -1.0211(3) 0.3676(3) -0.15331(17) 0.0447(8) Uani 1 1 d .
H38A H -1.1063 0.3257 -0.1582 0.067 Uiso 1 1 calc R
H38B H -1.0000 0.3528 -0.1966 0.067 Uiso 1 1 calc R
H38C H -1.0137 0.4469 -0.1459 0.067 Uiso 1 1 calc R
C39 C -0.7820(3) 0.4229(2) 0.10543(16) 0.0408(7) Uani 1 1 d .
H39A H -0.6956 0.4655 0.1156 0.061 Uiso 1 1 calc R
H39B H -0.7902 0.3740 0.1431 0.061 Uiso 1 1 calc R
H39C H -0.8347 0.4737 0.1031 0.061 Uiso 1 1 calc R
B1 B -0.5983(3) 0.2651(3) 0.33416(16) 0.0321(7) Uani 1 1 d .
C41 C -0.6181(3) 0.1368(2) 0.29805(14) 0.0347(6) Uani 1 1 d .
F42 F -0.42377(18) 0.17291(15) 0.27242(10) 0.0496(5) Uani 1 1 d .
C42 C -0.5304(3) 0.1018(2) 0.27575(15) 0.0361(7) Uani 1 1 d .
F43 F -0.4450(2) -0.03361(16) 0.23841(10) 0.0548(5) Uani 1 1 d .
C43 C -0.5380(3) -0.0078(3) 0.25630(16) 0.0446(8) Uani 1 1 d .
F44 F -0.6491(2) -0.19603(15) 0.23924(11) 0.0653(6) Uani 1 1 d .
C44 C -0.6398(3) -0.0894(2) 0.25734(16) 0.0431(8) Uani 1 1 d .
F45 F -0.8276(2) -0.14031(16) 0.28533(13) 0.0669(6) Uani 1 1 d .
C45 C -0.7287(3) -0.0601(3) 0.28125(17) 0.0475(8) Uani 1 1 d .
F46 F -0.80338(17) 0.06547(15) 0.32969(10) 0.0478(4) Uani 1 1 d .
C46 C -0.7178(3) 0.0470(2) 0.30106(15) 0.0390(7) Uani 1 1 d .
C51 C -0.5943(3) 0.2357(2) 0.41771(14) 0.0352(6) Uani 1 1 d .
F52 F -0.41435(18) 0.17245(16) 0.42950(9) 0.0509(5) Uani 1 1 d .
C52 C -0.5036(3) 0.1874(3) 0.45627(15) 0.0412(7) Uani 1 1 d .
F53 F -0.4076(2) 0.10386(18) 0.55666(10) 0.0629(6) Uani 1 1 d .
C53 C -0.4988(3) 0.1494(3) 0.52276(16) 0.0487(8) Uani 1 1 d .
F54 F -0.5837(2) 0.1240(2) 0.61728(10) 0.0742(7) Uani 1 1 d .
C54 C -0.5873(4) 0.1587(3) 0.55288(16) 0.0517(9) Uani 1 1 d .
F55 F -0.7688(2) 0.2147(2) 0.54658(11) 0.0698(6) Uani 1 1 d .
C55 C -0.6803(3) 0.2051(3) 0.51736(17) 0.0498(8) Uani 1 1 d .
F56 F -0.78041(17) 0.28140(16) 0.41994(9) 0.0500(5) Uani 1 1 d .
C56 C -0.6828(3) 0.2411(3) 0.45119(16) 0.0405(7) Uani 1 1 d .
N1 N -0.9224(2) 0.2983(2) 0.24166(13) 0.0352(5) Uani 1 1 d .
N2 N -0.7532(2) 0.41293(19) 0.30739(12) 0.0340(5) Uani 1 1 d .
C13 C -0.8720(3) 0.3985(2) 0.27520(15) 0.0349(6) Uani 1 1 d .
H13 H -0.914(3) 0.455(3) 0.2746(17) 0.044(9) Uiso 1 1 d .
C14 C -0.8295(3) 0.2461(2) 0.25386(15) 0.0335(6) Uani 1 1 d .
H14 H -0.8392 0.1730 0.2349 0.040 Uiso 1 1 calc R
C15 C -0.7213(3) 0.3118(2) 0.29658(14) 0.0311(6) Uani 1 1 d .
C61 C -1.0573(3) 0.2482(3) 0.20404(18) 0.0449(8) Uani 1 1 d .
C62 C -1.0726(4) 0.2465(4) 0.1241(2) 0.0795(13) Uani 1 1 d .
H62A H -1.0542 0.3227 0.1108 0.119 Uiso 1 1 calc R
H62B H -1.1578 0.2076 0.0977 0.119 Uiso 1 1 calc R
H62C H -1.0156 0.2082 0.1127 0.119 Uiso 1 1 calc R
C63 C -1.0915(4) 0.1321(3) 0.2244(2) 0.0696(12) Uani 1 1 d .
H63A H -1.0454 0.0876 0.2072 0.104 Uiso 1 1 calc R
H63B H -1.1804 0.0997 0.2032 0.104 Uiso 1 1 calc R
H63C H -1.0711 0.1333 0.2762 0.104 Uiso 1 1 calc R
C64 C -1.1320(3) 0.3175(4) 0.2245(3) 0.0906(17) Uani 1 1 d .
H64A H -1.1049 0.3337 0.2762 0.136 Uiso 1 1 calc R
H64B H -1.2196 0.2772 0.2088 0.136 Uiso 1 1 calc R
H64C H -1.1204 0.3870 0.2019 0.136 Uiso 1 1 calc R
C71 C -0.6758(3) 0.5258(2) 0.34439(15) 0.0372(7) Uani 1 1 d .
C72 C -0.5890(3) 0.5756(3) 0.30137(18) 0.0466(8) Uani 1 1 d .
H72A H -0.5433 0.6513 0.3216 0.070 Uiso 1 1 calc R
H72B H -0.6374 0.5770 0.2520 0.070 Uiso 1 1 calc R
H72C H -0.5307 0.5305 0.3028 0.070 Uiso 1 1 calc R
C73 C -0.6061(3) 0.5106(3) 0.41993(16) 0.0430(7) Uani 1 1 d .
H73A H -0.5577 0.4570 0.4189 0.064 Uiso 1 1 calc R
H73B H -0.6652 0.4833 0.4465 0.064 Uiso 1 1 calc R
H73C H -0.5504 0.5818 0.4431 0.064 Uiso 1 1 calc R
C74 C -0.7579(3) 0.6015(3) 0.34780(19) 0.0511(8) Uani 1 1 d .
H74A H -0.8186 0.5666 0.3718 0.077 Uiso 1 1 calc R
H74B H -0.8011 0.6146 0.2996 0.077 Uiso 1 1 calc R
H74C H -0.7071 0.6722 0.3743 0.077 Uiso 1 1 calc R

loop_
_atom_site_aniso_label
_atom_site_aniso_U_11
_atom_site_aniso_U_22
_atom_site_aniso_U_33
_atom_site_aniso_U_23
_atom_site_aniso_U_13
_atom_site_aniso_U_12
P1 0.0284(4) 0.0237(3) 0.0262(3) 0.0030(3) 0.0087(3) 0.0043(3)
C1 0.0304(14) 0.0267(14) 0.0335(14) 0.0037(11) 0.0101(11) 0.0086(11)
C2 0.0362(15) 0.0341(15) 0.0369(15) 0.0106(12) 0.0124(13) 0.0089(12)
C3 0.0411(17) 0.0401(17) 0.0479(18) 0.0175(14) 0.0232(14) 0.0093(14)
C4 0.0334(16) 0.0314(16) 0.063(2) 0.0078(14) 0.0207(15) -0.0013(13)
C5 0.0344(17) 0.0419(18) 0.056(2) -0.0070(15) 0.0021(15) -0.0074(14)
C6 0.0405(18) 0.050(2) 0.0460(19) -0.0120(15) -0.0053(15) 0.0003(15)
C7 0.0360(16) 0.0442(17) 0.0344(15) -0.0039(13) 0.0015(13) 0.0066(14)
C8 0.0295(14) 0.0318(15) 0.0337(14) -0.0015(12) 0.0032(12) 0.0095(12)
C9 0.0247(13) 0.0258(13) 0.0320(14) -0.0038(11) 0.0027(11) 0.0046(11)
C10 0.0280(14) 0.0260(13) 0.0349(15) 0.0049(11) 0.0100(11) 0.0055(11)
C11 0.0295(14) 0.0263(14) 0.0488(17) 0.0034(12) 0.0119(13) 0.0042(12)
C12 0.0320(15) 0.0306(15) 0.0493(18) 0.0004(13) 0.0098(13) 0.0066(12)
C21 0.0329(14) 0.0267(13) 0.0223(12) 0.0034(10) 0.0078(11) 0.0060(11)
C22 0.0309(14) 0.0324(14) 0.0252(13) 0.0066(11) 0.0089(11) 0.0091(11)
C23 0.0397(16) 0.0354(16) 0.0362(15) 0.0052(12) 0.0129(13) 0.0146(13)
C24 0.0503(18) 0.0304(15) 0.0358(15) 0.0043(12) 0.0151(14) 0.0090(13)
C25 0.0369(16) 0.0292(15) 0.0377(15) 0.0021(12) 0.0130(13) -0.0009(12)
C26 0.0308(14) 0.0283(14) 0.0256(13) 0.0034(11) 0.0083(11) 0.0031(11)
C27 0.0315(15) 0.0398(16) 0.0399(16) 0.0040(13) 0.0110(12) 0.0130(13)
C28 0.077(3) 0.0314(17) 0.061(2) 0.0050(15) 0.0261(19) 0.0164(17)
C29 0.0307(15) 0.0334(15) 0.0446(16) 0.0005(13) 0.0123(13) 0.0000(12)
C31 0.0283(13) 0.0237(13) 0.0301(13) 0.0052(10) 0.0111(11) 0.0043(11)
C32 0.0259(13) 0.0293(14) 0.0297(13) 0.0045(11) 0.0096(11) 0.0041(11)
C33 0.0326(14) 0.0324(15) 0.0281(14) 0.0055(11) 0.0094(11) 0.0050(12)
C34 0.0277(14) 0.0330(15) 0.0371(15) 0.0118(12) 0.0117(12) 0.0057(12)
C35 0.0356(15) 0.0294(14) 0.0456(17) 0.0083(12) 0.0161(13) 0.0130(12)
C36 0.0340(14) 0.0254(13) 0.0343(14) 0.0047(11) 0.0143(12) 0.0083(11)
C37 0.0518(18) 0.0404(16) 0.0244(13) 0.0035(12) 0.0133(13) 0.0198(14)
C38 0.0386(17) 0.0486(19) 0.0469(18) 0.0146(15) 0.0086(14) 0.0156(15)
C39 0.0523(19) 0.0328(16) 0.0393(16) -0.0026(13) 0.0117(14) 0.0171(14)
B1 0.0337(17) 0.0311(16) 0.0265(15) 0.0017(12) 0.0031(13) 0.0060(13)
C41 0.0396(16) 0.0325(15) 0.0278(14) 0.0031(11) 0.0025(12) 0.0104(13)
F42 0.0609(12) 0.0417(10) 0.0566(11) 0.0062(9) 0.0272(10) 0.0208(9)
C42 0.0467(17) 0.0269(14) 0.0313(14) 0.0054(11) 0.0060(13) 0.0098(13)
F43 0.0757(14) 0.0527(12) 0.0497(11) 0.0079(9) 0.0188(10) 0.0411(11)
C43 0.065(2) 0.0427(18) 0.0328(16) 0.0094(13) 0.0108(15) 0.0312(17)
F44 0.1001(17) 0.0285(10) 0.0629(13) 0.0005(9) 0.0103(12) 0.0248(11)
C44 0.065(2) 0.0245(15) 0.0373(16) 0.0029(12) 0.0034(15) 0.0203(15)
F45 0.0701(14) 0.0320(10) 0.0895(16) 0.0055(10) 0.0187(12) 0.0027(10)
C45 0.054(2) 0.0345(17) 0.0424(17) 0.0046(14) 0.0001(15) 0.0077(15)
F46 0.0476(11) 0.0386(10) 0.0570(11) 0.0067(8) 0.0174(9) 0.0085(8)
C46 0.0505(18) 0.0360(16) 0.0318(15) 0.0049(12) 0.0066(13) 0.0202(14)
C51 0.0372(16) 0.0346(15) 0.0272(14) 0.0026(12) 0.0004(12) 0.0079(12)
F52 0.0523(11) 0.0611(12) 0.0398(10) 0.0032(9) 0.0028(8) 0.0280(10)
C52 0.0459(18) 0.0409(17) 0.0310(15) 0.0011(13) 0.0030(13) 0.0105(14)
F53 0.0797(15) 0.0650(13) 0.0415(11) 0.0138(9) -0.0027(10) 0.0378(12)
C53 0.061(2) 0.0437(18) 0.0323(16) 0.0054(13) -0.0032(15) 0.0175(16)
F54 0.1027(18) 0.0846(16) 0.0368(11) 0.0287(11) 0.0169(11) 0.0298(14)
C54 0.074(2) 0.050(2) 0.0254(15) 0.0109(14) 0.0083(16) 0.0134(18)
F55 0.0813(16) 0.0900(17) 0.0524(12) 0.0267(12) 0.0352(12) 0.0291(13)
C55 0.059(2) 0.053(2) 0.0370(17) 0.0092(15) 0.0185(16) 0.0091(17)
F56 0.0502(11) 0.0629(12) 0.0437(10) 0.0170(9) 0.0155(9) 0.0247(9)
C56 0.0459(18) 0.0387(16) 0.0335(15) 0.0086(13) 0.0054(13) 0.0117(14)
N1 0.0296(12) 0.0341(13) 0.0379(13) -0.0004(10) 0.0026(10) 0.0096(10)
N2 0.0381(13) 0.0300(12) 0.0314(12) 0.0003(10) 0.0046(10) 0.0107(10)
C13 0.0353(16) 0.0338(16) 0.0351(15) -0.0031(12) 0.0061(12) 0.0135(13)
C14 0.0354(15) 0.0285(14) 0.0346(15) 0.0001(11) 0.0065(12) 0.0094(12)
C15 0.0401(16) 0.0270(14) 0.0264(13) 0.0047(11) 0.0096(12) 0.0091(12)
C61 0.0304(15) 0.0364(17) 0.059(2) -0.0061(14) -0.0020(14) 0.0113(13)
C62 0.056(2) 0.098(3) 0.056(2) 0.001(2) -0.016(2) 0.007(2)
C63 0.044(2) 0.058(2) 0.089(3) 0.017(2) 0.003(2) -0.0003(18)
C64 0.0317(19) 0.067(3) 0.157(5) -0.037(3) 0.007(2) 0.0110(19)
C71 0.0447(17) 0.0261(14) 0.0340(15) -0.0028(12) 0.0037(13) 0.0065(13)
C72 0.054(2) 0.0318(16) 0.0517(19) 0.0005(14) 0.0096(16) 0.0145(15)
C73 0.0518(19) 0.0331(16) 0.0362(16) -0.0067(13) 0.0005(14) 0.0116(14)
C74 0.058(2) 0.0397(18) 0.0508(19) -0.0056(15) 0.0029(16) 0.0194(16)

loop_
_atom_type_symbol
_atom_type_description
_atom_type_scat_dispersion_real
_atom_type_scat_dispersion_imag
_atom_type_scat_source
C C 0.0033 0.0016 'International Tables Vol C Tables 4.2.6.8 and 6.1.1.4'
H H 0.0000 0.0000 'International Tables Vol C Tables 4.2.6.8 and 6.1.1.4'
B B 0.0013 0.0007 'International Tables Vol C Tables 4.2.6.8 and 6.1.1.4'
N N 0.0061 0.0033 'International Tables Vol C Tables 4.2.6.8 and 6.1.1.4'
F F 0.0171 0.0103 'International Tables Vol C Tables 4.2.6.8 and 6.1.1.4'
P P 0.1023 0.0942 'International Tables Vol C Tables 4.2.6.8 and 6.1.1.4'

loop_
_geom_angle_atom_site_label_1
_geom_angle_atom_site_label_2
_geom_angle_atom_site_label_3
_geom_angle
C1 P1 C21 112.30(12)
C1 P1 C31 98.99(12)
C21 P1 C31 106.33(12)
C10 C1 C2 115.1(2)
C10 C1 P1 122.9(2)
C2 C1 P1 121.5(2)
C3 C2 C1 123.5(3)
C3 C2 H2 118.3
C1 C2 H2 118.3
C2 C3 C4 120.9(3)
C2 C3 H3 119.6
C4 C3 H3 119.6
C11 C4 C3 116.0(3)
C11 C4 H4 122.0
C3 C4 H4 122.0
C12 C5 C6 114.7(3)
C12 C5 H5 122.6
C6 C5 H5 122.6
C5 C6 C7 122.0(3)
C5 C6 H6 119.0
C7 C6 H6 119.0
C6 C7 C8 124.6(3)
C6 C7 H7 117.7
C8 C7 H7 117.7
C9 C8 C7 111.0(3)
C9 C8 B1 128.5(2)
C7 C8 B1 120.4(3)
C8 C9 C12 123.8(2)
C8 C9 C10 147.3(2)
C12 C9 C10 88.9(2)
C1 C10 C11 120.5(3)
C1 C10 C9 150.6(2)
C11 C10 C9 88.9(2)
C4 C11 C10 124.0(3)
C4 C11 C12 145.5(3)
C10 C11 C12 90.5(2)
C5 C12 C9 123.7(3)
C5 C12 C11 144.6(3)
C9 C12 C11 91.7(2)
C26 C21 C22 118.4(2)
C26 C21 P1 112.9(2)
C22 C21 P1 128.5(2)
C23 C22 C21 119.3(3)
C23 C22 C27 116.5(2)
C21 C22 C27 124.2(2)
C24 C23 C22 122.1(3)
C24 C23 H23 118.9
C22 C23 H23 118.9
C25 C24 C23 118.5(3)
C25 C24 C28 120.7(3)
C23 C24 C28 120.7(3)
C24 C25 C26 121.3(3)
C24 C25 H25 119.3
C26 C25 H25 119.3
C25 C26 C21 120.2(3)
C25 C26 C29 117.6(2)
C21 C26 C29 122.2(2)
C22 C27 H27A 109.5
C22 C27 H27B 109.5
H27A C27 H27B 109.5
C22 C27 H27C 109.5
H27A C27 H27C 109.5
H27B C27 H27C 109.5
C24 C28 H28A 109.5
C24 C28 H28B 109.5
H28A C28 H28B 109.5
C24 C28 H28C 109.5
H28A C28 H28C 109.5
H28B C28 H28C 109.5
C26 C29 H29A 109.5
C26 C29 H29B 109.5
H29A C29 H29B 109.5
C26 C29 H29C 109.5
H29A C29 H29C 109.5
H29B C29 H29C 109.5
C36 C31 C32 117.4(2)
C36 C31 P1 114.44(19)
C32 C31 P1 128.0(2)
C33 C32 C31 119.6(2)
C33 C32 C37 116.6(2)
C31 C32 C37 123.7(2)
C34 C33 C32 123.3(3)
C34 C33 H33 118.4
C32 C33 H33 118.4
C33 C34 C35 116.6(3)
C33 C34 C38 121.4(3)
C35 C34 C38 122.0(3)
C36 C35 C34 122.2(3)
C36 C35 H35 118.9
C34 C35 H35 118.9
C35 C36 C31 120.7(2)
C35 C36 C39 118.1(2)
C31 C36 C39 121.2(2)
C32 C37 H37A 109.5
C32 C37 H37B 109.5
H37A C37 H37B 109.5
C32 C37 H37C 109.5
H37A C37 H37C 109.5
H37B C37 H37C 109.5
C34 C38 H38A 109.5
C34 C38 H38B 109.5
H38A C38 H38B 109.5
C34 C38 H38C 109.5
H38A C38 H38C 109.5
H38B C38 H38C 109.5
C36 C39 H39A 109.5
C36 C39 H39B 109.5
H39A C39 H39B 109.5
C36 C39 H39C 109.5
H39A C39 H39C 109.5
H39B C39 H39C 109.5
C8 B1 C15 112.2(2)
C8 B1 C41 112.7(2)
C15 B1 C41 109.9(2)
C8 B1 C51 111.8(2)
C15 B1 C51 110.4(2)
C41 B1 C51 99.0(2)
C42 C41 C46 112.2(3)
C42 C41 B1 124.6(3)
C46 C41 B1 122.0(3)
F42 C42 C41 122.4(2)
F42 C42 C43 112.7(3)
C41 C42 C43 124.9(3)
F43 C43 C44 120.2(3)
F43 C43 C42 120.2(3)
C44 C43 C42 119.5(3)
F44 C44 C43 120.7(3)
F44 C44 C45 121.0(3)
C43 C44 C45 118.2(3)
F45 C45 C46 120.1(3)
F45 C45 C44 119.0(3)
C46 C45 C44 120.9(3)
F46 C46 C45 116.1(3)
F46 C46 C41 119.6(3)
C45 C46 C41 124.1(3)
C56 C51 C52 113.6(3)
C56 C51 B1 126.6(2)
C52 C51 B1 119.2(3)
F52 C52 C51 120.5(3)
F52 C52 C53 115.3(3)
C51 C52 C53 124.1(3)
F53 C53 C54 120.4(3)
F53 C53 C52 120.4(3)
C54 C53 C52 119.2(3)
F54 C54 C53 120.2(3)
F54 C54 C55 120.1(3)
C53 C54 C55 119.7(3)
F55 C55 C54 120.3(3)
F55 C55 C56 120.1(3)
C54 C55 C56 119.6(3)
F56 C56 C55 114.8(3)
F56 C56 C51 121.5(3)
C55 C56 C51 123.8(3)
C13 N1 C14 106.0(2)
C13 N1 C61 126.8(2)
C14 N1 C61 126.9(2)
C13 N2 C15 108.4(2)
C13 N2 C71 119.5(2)
C15 N2 C71 132.0(2)
N2 C13 N1 111.3(3)
N2 C13 H13 124(2)
N1 C13 H13 125(2)
C15 C14 N1 111.6(2)
C15 C14 H14 124.2
N1 C14 H14 124.2
C14 C15 N2 102.6(2)
C14 C15 B1 123.3(2)
N2 C15 B1 133.2(2)
C64 C61 C63 111.6(4)
C64 C61 N1 109.2(3)
C63 C61 N1 108.1(3)
C64 C61 C62 110.8(4)
C63 C61 C62 110.0(3)
N1 C61 C62 107.0(3)
C61 C62 H62A 109.5
C61 C62 H62B 109.5
H62A C62 H62B 109.5
C61 C62 H62C 109.5
H62A C62 H62C 109.5
H62B C62 H62C 109.5
C61 C63 H63A 109.5
C61 C63 H63B 109.5
H63A C63 H63B 109.5
C61 C63 H63C 109.5
H63A C63 H63C 109.5
H63B C63 H63C 109.5
C61 C64 H64A 109.5
C61 C64 H64B 109.5
H64A C64 H64B 109.5
C61 C64 H64C 109.5
H64A C64 H64C 109.5
H64B C64 H64C 109.5
C74 C71 N2 110.6(2)
C74 C71 C73 108.3(3)
N2 C71 C73 108.6(2)
C74 C71 C72 109.3(3)
N2 C71 C72 107.7(2)
C73 C71 C72 112.3(3)
C71 C72 H72A 109.5
C71 C72 H72B 109.5
H72A C72 H72B 109.5
C71 C72 H72C 109.5
H72A C72 H72C 109.5
H72B C72 H72C 109.5
C71 C73 H73A 109.5
C71 C73 H73B 109.5
H73A C73 H73B 109.5
C71 C73 H73C 109.5
H73A C73 H73C 109.5
H73B C73 H73C 109.5
C71 C74 H74A 109.5
C71 C74 H74B 109.5
H74A C74 H74B 109.5
C71 C74 H74C 109.5
H74A C74 H74C 109.5
H74B C74 H74C 109.5

loop_
_geom_bond_atom_site_label_1
_geom_bond_atom_site_label_2
_geom_bond_distance
P1 C1 1.830(3)
P1 C21 1.845(3)
P1 C31 1.852(3)
C1 C10 1.376(4)
C1 C2 1.426(4)
C2 C3 1.376(4)
C2 H2 0.9500
C3 C4 1.409(5)
C3 H3 0.9500
C4 C11 1.355(4)
C4 H4 0.9500
C5 C12 1.361(4)
C5 C6 1.382(5)
C5 H5 0.9500
C6 C7 1.396(5)
C6 H6 0.9500
C7 C8 1.429(4)
C7 H7 0.9500
C8 C9 1.389(4)
C8 B1 1.636(4)
C9 C12 1.412(4)
C9 C10 1.548(4)
C10 C11 1.428(4)
C11 C12 1.494(4)
C21 C26 1.413(4)
C21 C22 1.413(4)
C22 C23 1.397(4)
C22 C27 1.508(4)
C23 C24 1.385(4)
C23 H23 0.9500
C24 C25 1.383(4)
C24 C28 1.516(4)
C25 C26 1.395(4)
C25 H25 0.9500
C26 C29 1.506(4)
C27 H27A 0.9800
C27 H27B 0.9800
C27 H27C 0.9800
C28 H28A 0.9800
C28 H28B 0.9800
C28 H28C 0.9800
C29 H29A 0.9800
C29 H29B 0.9800
C29 H29C 0.9800
C31 C36 1.414(4)
C31 C32 1.415(4)
C32 C33 1.386(4)
C32 C37 1.522(4)
C33 C34 1.385(4)
C33 H33 0.9500
C34 C35 1.395(4)
C34 C38 1.506(4)
C35 C36 1.383(4)
C35 H35 0.9500
C36 C39 1.518(4)
C37 H37A 0.9800
C37 H37B 0.9800
C37 H37C 0.9800
C38 H38A 0.9800
C38 H38B 0.9800
C38 H38C 0.9800
C39 H39A 0.9800
C39 H39B 0.9800
C39 H39C 0.9800
B1 C15 1.665(4)
B1 C41 1.681(4)
B1 C51 1.684(4)
C41 C42 1.379(4)
C41 C46 1.421(4)
F42 C42 1.360(3)
C42 C43 1.392(4)
F43 C43 1.338(4)
C43 C44 1.369(5)
F44 C44 1.345(3)
C44 C45 1.374(5)
F45 C45 1.354(4)
C45 C46 1.355(4)
F46 C46 1.341(4)
C51 C56 1.388(4)
C51 C52 1.392(4)
F52 C52 1.342(4)
C52 C53 1.392(4)
F53 C53 1.346(4)
C53 C54 1.356(5)
F54 C54 1.341(4)
C54 C55 1.378(5)
F55 C55 1.344(4)
C55 C56 1.382(4)
F56 C56 1.351(4)
N1 C13 1.323(4)
N1 C14 1.365(4)
N1 C61 1.505(4)
N2 C13 1.318(4)
N2 C15 1.432(4)
N2 C71 1.521(4)
C13 H13 0.95(3)
C14 C15 1.360(4)
C14 H14 0.9500
C61 C64 1.494(5)
C61 C63 1.500(5)
C61 C62 1.536(5)
C62 H62A 0.9800
C62 H62B 0.9800
C62 H62C 0.9800
C63 H63A 0.9800
C63 H63B 0.9800
C63 H63C 0.9800
C64 H64A 0.9800
C64 H64B 0.9800
C64 H64C 0.9800
C71 C74 1.515(4)
C71 C73 1.522(4)
C71 C72 1.525(5)
C72 H72A 0.9800
C72 H72B 0.9800
C72 H72C 0.9800
C73 H73A 0.9800
C73 H73B 0.9800
C73 H73C 0.9800
C74 H74A 0.9800
C74 H74B 0.9800
C74 H74C 0.9800

loop_
_geom_torsion_atom_site_label_1
_geom_torsion_atom_site_label_2
_geom_torsion_atom_site_label_3
_geom_torsion_atom_site_label_4
_geom_torsion
C21 P1 C1 C10 -106.4(2)
C31 P1 C1 C10 141.7(2)
C21 P1 C1 C2 82.1(2)
C31 P1 C1 C2 -29.8(2)
C10 C1 C2 C3 1.3(4)
P1 C1 C2 C3 173.4(2)
C1 C2 C3 C4 -0.2(5)
C2 C3 C4 C11 0.2(4)
C12 C5 C6 C7 -0.9(5)
C5 C6 C7 C8 -1.2(5)
C6 C7 C8 C9 3.0(4)
C6 C7 C8 B1 -172.5(3)
C7 C8 C9 C12 -2.9(4)
B1 C8 C9 C12 172.1(3)
C7 C8 C9 C10 177.0(4)
B1 C8 C9 C10 -8.0(6)
C2 C1 C10 C11 -2.3(4)
P1 C1 C10 C11 -174.3(2)
C2 C1 C10 C9 179.2(4)
P1 C1 C10 C9 7.2(6)
C8 C9 C10 C1 -2.1(8)
C12 C9 C10 C1 177.9(5)
C8 C9 C10 C11 179.2(4)
C12 C9 C10 C11 -0.9(2)
C3 C4 C11 C10 -1.3(4)
C3 C4 C11 C12 -179.7(4)
C1 C10 C11 C4 2.5(4)
C9 C10 C11 C4 -178.3(3)
C1 C10 C11 C12 -178.5(3)
C9 C10 C11 C12 0.8(2)
C6 C5 C12 C9 0.9(5)
C6 C5 C12 C11 -178.4(4)
C8 C9 C12 C5 1.2(5)
C10 C9 C12 C5 -178.8(3)
C8 C9 C12 C11 -179.2(3)
C10 C9 C12 C11 0.8(2)
C4 C11 C12 C5 -2.8(8)
C10 C11 C12 C5 178.5(5)
C4 C11 C12 C9 177.8(4)
C10 C11 C12 C9 -0.9(2)
C1 P1 C21 C26 177.34(18)
C31 P1 C21 C26 -75.4(2)
C1 P1 C21 C22 2.2(3)
C31 P1 C21 C22 109.4(2)
C26 C21 C22 C23 1.8(4)
P1 C21 C22 C23 176.7(2)
C26 C21 C22 C27 -178.4(2)
P1 C21 C22 C27 -3.5(4)
C21 C22 C23 C24 0.3(4)
C27 C22 C23 C24 -179.6(3)
C22 C23 C24 C25 -0.8(4)
C22 C23 C24 C28 -179.4(3)
C23 C24 C25 C26 -0.8(4)
C28 C24 C25 C26 177.8(3)
C24 C25 C26 C21 2.9(4)
C24 C25 C26 C29 -177.6(3)
C22 C21 C26 C25 -3.4(4)
P1 C21 C26 C25 -179.0(2)
C22 C21 C26 C29 177.2(2)
P1 C21 C26 C29 1.5(3)
C1 P1 C31 C36 -80.3(2)
C21 P1 C31 C36 163.22(19)
C1 P1 C31 C32 102.8(2)
C21 P1 C31 C32 -13.8(3)
C36 C31 C32 C33 -3.6(4)
P1 C31 C32 C33 173.3(2)
C36 C31 C32 C37 173.4(3)
P1 C31 C32 C37 -9.7(4)
C31 C32 C33 C34 1.2(4)
C37 C32 C33 C34 -176.1(3)
C32 C33 C34 C35 2.3(4)
C32 C33 C34 C38 -179.0(3)
C33 C34 C35 C36 -3.4(4)
C38 C34 C35 C36 177.9(3)
C34 C35 C36 C31 1.0(4)
C34 C35 C36 C39 176.8(3)
C32 C31 C36 C35 2.6(4)
P1 C31 C36 C35 -174.7(2)
C32 C31 C36 C39 -173.1(3)
P1 C31 C36 C39 9.6(3)
C9 C8 B1 C15 -61.0(4)
C7 C8 B1 C15 113.6(3)
C9 C8 B1 C41 63.8(4)
C7 C8 B1 C41 -121.6(3)
C9 C8 B1 C51 174.3(3)
C7 C8 B1 C51 -11.1(4)
C8 B1 C41 C42 7.4(4)
C15 B1 C41 C42 133.4(3)
C51 B1 C41 C42 -110.9(3)
C8 B1 C41 C46 173.9(2)
C15 B1 C41 C46 -60.1(3)
C51 B1 C41 C46 55.6(3)
C46 C41 C42 F42 -176.5(2)
B1 C41 C42 F42 -8.8(4)
C46 C41 C42 C43 1.7(4)
B1 C41 C42 C43 169.3(3)
F42 C42 C43 F43 1.3(4)
C41 C42 C43 F43 -177.0(3)
F42 C42 C43 C44 179.7(3)
C41 C42 C43 C44 1.3(5)
F43 C43 C44 F44 -1.2(4)
C42 C43 C44 F44 -179.5(3)
F43 C43 C44 C45 175.1(3)
C42 C43 C44 C45 -3.3(4)
F44 C44 C45 F45 -1.1(4)
C43 C44 C45 F45 -177.4(3)
F44 C44 C45 C46 178.4(3)
C43 C44 C45 C46 2.1(5)
F45 C45 C46 F46 5.5(4)
C44 C45 C46 F46 -174.1(3)
F45 C45 C46 C41 -179.4(3)
C44 C45 C46 C41 1.1(5)
C42 C41 C46 F46 172.1(2)
B1 C41 C46 F46 4.1(4)
C42 C41 C46 C45 -2.9(4)
B1 C41 C46 C45 -170.9(3)
C8 B1 C51 C56 129.7(3)
C15 B1 C51 C56 4.0(4)
C41 B1 C51 C56 -111.3(3)
C8 B1 C51 C52 -59.2(3)
C15 B1 C51 C52 175.0(3)
C41 B1 C51 C52 59.7(3)
C56 C51 C52 F52 177.4(3)
B1 C51 C52 F52 5.3(4)
C56 C51 C52 C53 -1.2(4)
B1 C51 C52 C53 -173.3(3)
F52 C52 C53 F53 1.5(4)
C51 C52 C53 F53 -179.8(3)
F52 C52 C53 C54 -178.4(3)
C51 C52 C53 C54 0.3(5)
F53 C53 C54 F54 1.0(5)
C52 C53 C54 F54 -179.2(3)
F53 C53 C54 C55 -179.7(3)
C52 C53 C54 C55 0.1(5)
F54 C54 C55 F55 -0.8(5)
C53 C54 C55 F55 179.9(3)
F54 C54 C55 C56 179.7(3)
C53 C54 C55 C56 0.4(5)
F55 C55 C56 F56 -1.9(5)
C54 C55 C56 F56 177.6(3)
F55 C55 C56 C51 179.1(3)
C54 C55 C56 C51 -1.4(5)
C52 C51 C56 F56 -177.3(3)
B1 C51 C56 F56 -5.8(5)
C52 C51 C56 C55 1.7(5)
B1 C51 C56 C55 173.2(3)
C15 N2 C13 N1 -2.1(3)
C71 N2 C13 N1 175.4(2)
C14 N1 C13 N2 0.3(3)
C61 N1 C13 N2 174.7(3)
C13 N1 C14 C15 1.7(3)
C61 N1 C14 C15 -172.7(3)
N1 C14 C15 N2 -2.8(3)
N1 C14 C15 B1 167.7(2)
C13 N2 C15 C14 3.0(3)
C71 N2 C15 C14 -174.1(3)
C13 N2 C15 B1 -166.1(3)
C71 N2 C15 B1 16.8(5)
C8 B1 C15 C14 138.2(3)
C41 B1 C15 C14 12.0(4)
C51 B1 C15 C14 -96.3(3)
C8 B1 C15 N2 -54.5(4)
C41 B1 C15 N2 179.2(3)
C51 B1 C15 N2 71.0(4)
C13 N1 C61 C64 -13.7(5)
C14 N1 C61 C64 159.6(4)
C13 N1 C61 C63 -135.2(3)
C14 N1 C61 C63 38.0(4)
C13 N1 C61 C62 106.3(4)
C14 N1 C61 C62 -80.5(4)
C13 N2 C71 C74 9.4(4)
C15 N2 C71 C74 -173.8(3)
C13 N2 C71 C73 128.2(3)
C15 N2 C71 C73 -55.0(4)
C13 N2 C71 C72 -110.0(3)
C15 N2 C71 C72 66.8(4)

loop_
_platon_squeeze_void_nr
_platon_squeeze_void_average_x
_platon_squeeze_void_average_y
_platon_squeeze_void_average_z
_platon_squeeze_void_volume
_platon_squeeze_void_count_electrons
_platon_squeeze_void_content
1 0.000 0.000 0.500 546 145 ' '
